data_7238230
loop_
_publ_author_name
'Xiao, Shan-Shan'
'Zheng, Xiang-Jun'
'Yan, Shao-Hua'
'Deng, Xue-Bin'
'Jin, Lin-Pei'

_publ_section_title
;
 Architecture of europium complexes with sulfobenzenedicarboxylates
;
_journal_issue 10
_journal_name_full CrystEngComm
_journal_page_first 3145
_journal_paper_doi 10.1039/c001590c
_journal_volume 12
_journal_year 2010
_chemical_formula_sum 'C8 H7 Eu O9 S'
_chemical_formula_weight 431.16
_space_group_IT_number 2
_space_group_name_Hall '-P 1'
_space_group_name_H-M_alt 'P -1'
_symmetry_cell_setting triclinic
_symmetry_space_group_name_H-M 'P -1'
_atom_sites_solution_hydrogens geom
_atom_sites_solution_primary direct
_atom_sites_solution_secondary difmap
_audit_creation_method SHELXL-97
_cell_angle_alpha 98.2250(10)
_cell_angle_beta 94.7590(10)
_cell_angle_gamma 107.8410(10)
_cell_formula_units_Z 2
_cell_length_a 6.00290(10)
_cell_length_b 9.43740(10)
_cell_length_c 10.47410(10)
_cell_measurement_reflns_used 3038
_cell_measurement_temperature 296(2)
_cell_measurement_theta_max 27.57
_cell_measurement_theta_min 2.30
_cell_volume 553.945(13)
_computing_cell_refinement 'Bruker SMART'
_computing_data_collection 'Bruker SMART'
_computing_data_reduction 'Bruker SAINT'
_computing_molecular_graphics 'Bruker SHELXTL'
_computing_publication_material 'Bruker SHELXTL'
_computing_structure_refinement 'Bruker SHELXTL'
_computing_structure_solution 'Bruker SHELXTL'
_diffrn_ambient_temperature 296(2)
_diffrn_measured_fraction_theta_full 0.990
_diffrn_measured_fraction_theta_max 0.990
_diffrn_measurement_device_type 'CCD area detector'
_diffrn_measurement_method 'phi and omega scans'
_diffrn_radiation_monochromator graphite
_diffrn_radiation_source 'fine-focus sealed tube'
_diffrn_radiation_type MoK\a
_diffrn_radiation_wavelength 0.71073
_diffrn_reflns_av_R_equivalents 0.0230
_diffrn_reflns_av_sigmaI/netI 0.0359
_diffrn_reflns_limit_h_max 7
_diffrn_reflns_limit_h_min -7
_diffrn_reflns_limit_k_max 12
_diffrn_reflns_limit_k_min -11
_diffrn_reflns_limit_l_max 10
_diffrn_reflns_limit_l_min -13
_diffrn_reflns_number 4664
_diffrn_reflns_theta_full 27.60
_diffrn_reflns_theta_max 27.60
_diffrn_reflns_theta_min 1.98
_exptl_absorpt_coefficient_mu 5.893
_exptl_absorpt_correction_T_max 0.9434
_exptl_absorpt_correction_T_min 0.3709
_exptl_absorpt_correction_type multi-scan
_exptl_absorpt_process_details SADABS
_exptl_crystal_colour colorless
_exptl_crystal_density_diffrn 2.585
_exptl_crystal_density_method 'not measured'
_exptl_crystal_description flat
_exptl_crystal_F_000 412
_exptl_crystal_size_max 0.21
_exptl_crystal_size_mid 0.06
_exptl_crystal_size_min 0.01
_refine_diff_density_max 1.410
_refine_diff_density_min -0.758
_refine_diff_density_rms 0.149
_refine_ls_extinction_method none
_refine_ls_goodness_of_fit_ref 1.046
_refine_ls_hydrogen_treatment mixed
_refine_ls_matrix_type full
_refine_ls_number_parameters 185
_refine_ls_number_reflns 2546
_refine_ls_number_restraints 6
_refine_ls_restrained_S_all 1.046
_refine_ls_R_factor_all 0.0259
_refine_ls_R_factor_gt 0.0237
_refine_ls_shift/su_max 0.001
_refine_ls_shift/su_mean 0.000
_refine_ls_structure_factor_coef Fsqd
_refine_ls_weighting_details 'calc w=1/[\s^2^(Fo^2^)+(0.0331P)^2^+0.0000P] where P=(Fo^2^+2Fc^2^)/3'
_refine_ls_weighting_scheme calc
_refine_ls_wR_factor_gt 0.0579
_refine_ls_wR_factor_ref 0.0591
_reflns_number_gt 2374
_reflns_number_total 2546
_reflns_threshold_expression >2sigma(I)
_cod_data_source_file c001590c.txt
_cod_data_source_block 1
_cod_depositor_comments
;
The following automatic conversions were performed:

data item '_exptl_absorpt_correction_type' value 'Multi-scan' was
changed to 'multi-scan' in accordance with the
/home/saulius/struct/COD-crude-data/automatic-downloads/DataCite-retrospective/RSC/depositions/lib/dictionaries/cif_core.dic
dictionary named 'cif_core.dic' version 2.4.2 last updated on
2011-04-26.

data item '_symmetry_cell_setting' value 'Triclinic' was changed to
'triclinic' in accordance with the
/home/saulius/struct/COD-crude-data/automatic-downloads/DataCite-retrospective/RSC/depositions/lib/dictionaries/cif_core.dic
dictionary named 'cif_core.dic' version 2.4.2 last updated on
2011-04-26.

Automatic conversion script
Id: cif_fix_values 6909 2019-04-08 15:41:33Z antanas 
;
_cod_original_cell_volume 553.945(12)
_cod_original_sg_symbol_H-M P-1
_cod_database_code 7238230

loop_
_symmetry_equiv_pos_as_xyz
'x, y, z'
'-x, -y, -z'

loop_
_atom_site_label
_atom_site_type_symbol
_atom_site_fract_x
_atom_site_fract_y
_atom_site_fract_z
_atom_site_U_iso_or_equiv
_atom_site_adp_type
_atom_site_occupancy
_atom_site_symmetry_multiplicity
_atom_site_calc_flag
_atom_site_refinement_flags
C1 C 0.4021(7) 0.7372(4) 0.4333(3) 0.0173(8) Uani 1 1 d .
C2 C 0.5813(7) 0.6872(5) 0.4793(4) 0.0228(8) Uani 1 1 d .
H2 H 0.6464 0.6311 0.4223 0.027 Uiso 1 1 calc R
C3 C 0.6638(7) 0.7217(4) 0.6122(4) 0.0197(8) Uani 1 1 d .
H3 H 0.7835 0.6875 0.6441 0.024 Uiso 1 1 calc R
C4 C 0.5680(6) 0.8070(4) 0.6972(3) 0.0150(7) Uani 1 1 d .
C5 C 0.6577(6) 0.8325(4) 0.8404(3) 0.0152(7) Uani 1 1 d .
C6 C 0.3911(7) 0.8615(4) 0.6484(3) 0.0167(7) Uani 1 1 d .
C7 C 0.2911(7) 0.9594(4) 0.7341(3) 0.0186(8) Uani 1 1 d .
C8 C 0.3095(7) 0.8262(4) 0.5156(3) 0.0184(8) Uani 1 1 d .
H8 H 0.1932 0.8624 0.4823 0.022 Uiso 1 1 calc R
Eu1 Eu -0.15435(3) 0.827234(19) 0.107597(15) 0.01372(7) Uani 1 1 d .
O1 O 0.1421(6) 0.7815(4) 0.2476(3) 0.0361(8) Uani 1 1 d .
O2 O 0.4741(6) 0.7049(4) 0.1909(3) 0.0371(8) Uani 1 1 d .
O3 O 0.1406(5) 0.5248(3) 0.2479(3) 0.0306(7) Uani 1 1 d .
O4 O 0.1567(5) 1.0220(3) 0.6848(3) 0.0248(6) Uani 1 1 d .
O5 O 0.3470(5) 0.9804(3) 0.8577(2) 0.0216(6) Uani 1 1 d .
O6 O 0.8349(5) 0.9455(3) 0.8915(2) 0.0188(5) Uani 1 1 d .
O7 O 0.5656(5) 0.7327(3) 0.9052(2) 0.0212(6) Uani 1 1 d .
O8 O -0.2515(7) 0.5519(4) 0.0751(6) 0.0687(15) Uani 1 1 d D
O9 O 0.0898(6) 0.7417(4) -0.0371(3) 0.0323(7) Uani 1 1 d D
S1 S 0.28047(17) 0.68247(11) 0.26755(8) 0.0190(2) Uani 1 1 d .
H9A H 0.022(14) 0.650(5) -0.096(6) 0.124(17) Uiso 1 1 d D
H8A H -0.152(11) 0.561(10) 0.156(5) 0.124(17) Uiso 1 1 d D
H8B H -0.397(8) 0.478(8) 0.085(7) 0.124(17) Uiso 1 1 d D
H9B H 0.204(11) 0.808(7) -0.074(7) 0.124(17) Uiso 1 1 d D

loop_
_atom_site_aniso_label
_atom_site_aniso_U_11
_atom_site_aniso_U_22
_atom_site_aniso_U_33
_atom_site_aniso_U_23
_atom_site_aniso_U_13
_atom_site_aniso_U_12
C1 0.0221(19) 0.022(2) 0.0069(15) 0.0011(13) -0.0014(13) 0.0074(15)
C2 0.027(2) 0.029(2) 0.0150(18) -0.0002(15) -0.0002(15) 0.0151(17)
C3 0.0212(19) 0.024(2) 0.0161(18) 0.0011(15) -0.0022(14) 0.0134(16)
C4 0.0154(17) 0.0172(18) 0.0107(16) 0.0016(13) -0.0031(13) 0.0042(14)
C5 0.0131(16) 0.0205(19) 0.0124(16) 0.0022(13) 0.0003(13) 0.0065(14)
C6 0.0174(17) 0.0232(19) 0.0102(16) 0.0016(14) 0.0014(13) 0.0083(15)
C7 0.0207(19) 0.0212(19) 0.0137(17) 0.0014(14) 0.0008(14) 0.0076(15)
C8 0.0180(18) 0.025(2) 0.0134(17) 0.0019(14) -0.0001(14) 0.0092(15)
Eu1 0.01444(11) 0.01692(11) 0.01000(10) 0.00047(7) -0.00089(6) 0.00684(7)
O1 0.057(2) 0.0424(19) 0.0171(14) -0.0039(13) -0.0122(14) 0.0369(17)
O2 0.0429(19) 0.049(2) 0.0175(15) 0.0052(13) 0.0139(13) 0.0099(16)
O3 0.0349(17) 0.0251(16) 0.0250(15) -0.0017(12) -0.0074(13) 0.0055(13)
O4 0.0308(16) 0.0309(16) 0.0164(13) -0.0021(11) -0.0028(11) 0.0199(13)
O5 0.0269(14) 0.0316(16) 0.0098(12) 0.0013(11) -0.0001(10) 0.0164(12)
O6 0.0181(13) 0.0194(14) 0.0150(12) 0.0009(10) -0.0036(10) 0.0032(10)
O7 0.0228(14) 0.0237(15) 0.0135(13) 0.0061(10) -0.0030(10) 0.0023(11)
O8 0.0262(19) 0.0206(19) 0.157(5) 0.019(2) 0.005(2) 0.0052(15)
O9 0.0408(19) 0.043(2) 0.0261(16) 0.0105(14) 0.0149(14) 0.0281(16)
S1 0.0243(5) 0.0257(5) 0.0094(4) 0.0004(3) -0.0011(3) 0.0137(4)

loop_
_atom_type_symbol
_atom_type_description
_atom_type_scat_dispersion_real
_atom_type_scat_dispersion_imag
_atom_type_scat_source
C C 0.0033 0.0016 'International Tables Vol C Tables 4.2.6.8 and 6.1.1.4'
H H 0.0000 0.0000 'International Tables Vol C Tables 4.2.6.8 and 6.1.1.4'
O O 0.0106 0.0060 'International Tables Vol C Tables 4.2.6.8 and 6.1.1.4'
S S 0.1246 0.1234 'International Tables Vol C Tables 4.2.6.8 and 6.1.1.4'
Eu Eu -0.1578 3.6682 'International Tables Vol C Tables 4.2.6.8 and 6.1.1.4'

loop_
_geom_angle_atom_site_label_1
_geom_angle_atom_site_label_2
_geom_angle_atom_site_label_3
_geom_angle
_geom_angle_site_symmetry_1
_geom_angle_site_symmetry_3
C2 C1 C8 121.3(3) . .
C2 C1 S1 119.8(3) . .
C8 C1 S1 118.9(3) . .
C1 C2 C3 119.3(4) . .
C4 C3 C2 120.3(4) . .
C3 C4 C6 119.8(3) . .
C3 C4 C5 117.1(3) . .
C6 C4 C5 123.1(3) . .
O7 C5 O6 120.5(3) . .
O7 C5 C4 118.6(3) . .
O6 C5 C4 120.6(3) . .
O7 C5 Eu1 55.65(17) . 1_656
O6 C5 Eu1 65.03(19) . 1_656
C4 C5 Eu1 169.4(3) . 1_656
C8 C6 C4 119.5(4) . .
C8 C6 C7 118.6(3) . .
C4 C6 C7 121.9(3) . .
O4 C7 O5 121.0(4) . .
O4 C7 C6 119.9(3) . .
O5 C7 C6 119.1(3) . .
O4 C7 Eu1 60.5(2) . 2_576
O5 C7 Eu1 60.92(19) . 2_576
C6 C7 Eu1 172.8(3) . 2_576
C1 C8 C6 119.7(4) . .
O1 Eu1 O6 80.97(11) . 2_676
O1 Eu1 O9 75.07(11) . .
O6 Eu1 O9 77.22(11) 2_676 .
O1 Eu1 O4 77.17(10) . 2_576
O6 Eu1 O4 78.06(10) 2_676 2_576
O9 Eu1 O4 145.19(11) . 2_576
O1 Eu1 O5 129.72(9) . 2_576
O6 Eu1 O5 78.11(10) 2_676 2_576
O9 Eu1 O5 140.87(10) . 2_576
O4 Eu1 O5 54.03(9) 2_576 2_576
O1 Eu1 O8 74.46(13) . .
O6 Eu1 O8 141.96(12) 2_676 .
O9 Eu1 O8 68.73(15) . .
O4 Eu1 O8 122.65(16) 2_576 .
O5 Eu1 O8 139.80(12) 2_576 .
O1 Eu1 O7 145.89(10) . 1_454
O6 Eu1 O7 115.46(9) 2_676 1_454
O9 Eu1 O7 79.73(10) . 1_454
O4 Eu1 O7 133.55(10) 2_576 1_454
O5 Eu1 O7 84.08(9) 2_576 1_454
O8 Eu1 O7 75.18(14) . 1_454
O1 Eu1 O2 103.90(12) . 1_455
O6 Eu1 O2 147.65(10) 2_676 1_455
O9 Eu1 O2 135.11(12) . 1_455
O4 Eu1 O2 72.13(10) 2_576 1_455
O5 Eu1 O2 74.41(11) 2_576 1_455
O8 Eu1 O2 67.97(14) . 1_455
O7 Eu1 O2 78.45(10) 1_454 1_455
O1 Eu1 O6 135.66(10) . 1_454
O6 Eu1 O6 65.13(9) 2_676 1_454
O9 Eu1 O6 70.36(10) . 1_454
O4 Eu1 O6 119.42(9) 2_576 1_454
O5 Eu1 O6 71.85(8) 2_576 1_454
O8 Eu1 O6 115.79(15) . 1_454
O7 Eu1 O6 50.37(8) 1_454 1_454
O2 Eu1 O6 120.12(10) 1_455 1_454
O1 Eu1 C7 103.62(11) . 2_576
O6 Eu1 C7 78.41(10) 2_676 2_576
O9 Eu1 C7 155.48(12) . 2_576
O4 Eu1 C7 26.76(10) 2_576 2_576
O5 Eu1 C7 27.38(10) 2_576 2_576
O8 Eu1 C7 135.21(15) . 2_576
O7 Eu1 C7 108.78(10) 1_454 2_576
O2 Eu1 C7 69.34(11) 1_455 2_576
O6 Eu1 C7 96.89(10) 1_454 2_576
O1 Eu1 C5 147.59(11) . 1_454
O6 Eu1 C5 90.54(9) 2_676 1_454
O9 Eu1 C5 72.55(10) . 1_454
O4 Eu1 C5 131.74(10) 2_576 1_454
O5 Eu1 C5 77.81(9) 2_576 1_454
O8 Eu1 C5 94.87(15) . 1_454
O7 Eu1 C5 24.92(9) 1_454 1_454
O2 Eu1 C5 99.91(10) 1_455 1_454
O6 Eu1 C5 25.49(9) 1_454 1_454
C7 Eu1 C5 105.18(11) 2_576 1_454
O1 Eu1 Eu1 111.01(9) . 2_575
O6 Eu1 Eu1 34.51(6) 2_676 2_575
O9 Eu1 Eu1 70.48(8) . 2_575
O4 Eu1 Eu1 100.99(7) 2_576 2_575
O5 Eu1 Eu1 71.93(7) 2_576 2_575
O8 Eu1 Eu1 135.55(14) . 2_575
O7 Eu1 Eu1 80.96(6) 1_454 2_575
O2 Eu1 Eu1 141.96(8) 1_455 2_575
O6 Eu1 Eu1 30.62(5) 1_454 2_575
C7 Eu1 Eu1 87.83(8) 2_576 2_575
C5 Eu1 Eu1 56.05(7) 1_454 2_575
S1 O1 Eu1 146.11(18) . .
S1 O2 Eu1 160.7(2) . 1_655
C7 O4 Eu1 92.8(2) . 2_576
C7 O5 Eu1 91.7(2) . 2_576
C5 O6 Eu1 155.2(2) . 2_676
C5 O6 Eu1 89.5(2) . 1_656
Eu1 O6 Eu1 114.87(9) 2_676 1_656
C5 O7 Eu1 99.4(2) . 1_656
O3 S1 O2 110.9(2) . .
O3 S1 O1 113.5(2) . .
O2 S1 O1 112.4(2) . .
O3 S1 C1 107.23(18) . .
O2 S1 C1 107.79(19) . .
O1 S1 C1 104.65(18) . .

loop_
_geom_bond_atom_site_label_1
_geom_bond_atom_site_label_2
_geom_bond_distance
_geom_bond_site_symmetry_2
C1 C2 1.379(5) .
C1 C8 1.384(5) .
C1 S1 1.765(3) .
C2 C3 1.395(5) .
C3 C4 1.391(5) .
C4 C6 1.404(5) .
C4 C5 1.511(5) .
C5 O7 1.257(4) .
C5 O6 1.266(4) .
C5 Eu1 2.942(3) 1_656
C6 C8 1.393(5) .
C6 C7 1.488(5) .
C7 O4 1.256(5) .
C7 O5 1.282(4) .
C7 Eu1 2.786(4) 2_576
Eu1 O1 2.392(3) .
Eu1 O6 2.398(3) 2_676
Eu1 O9 2.417(3) .
Eu1 O4 2.426(3) 2_576
Eu1 O5 2.436(3) 2_576
Eu1 O8 2.448(4) .
Eu1 O7 2.462(2) 1_454
Eu1 O2 2.470(3) 1_455
Eu1 O6 2.667(3) 1_454
Eu1 C7 2.786(4) 2_576
Eu1 C5 2.942(3) 1_454
Eu1 Eu1 4.2710(3) 2_575
O1 S1 1.453(3) .
O2 S1 1.447(3) .
O2 Eu1 2.470(3) 1_655
O3 S1 1.442(3) .
O4 Eu1 2.426(3) 2_576
O5 Eu1 2.436(3) 2_576
O6 Eu1 2.398(3) 2_676
O6 Eu1 2.667(3) 1_656
O7 Eu1 2.462(2) 1_656
